data_7713758
loop_
_publ_author_name
'Chen, Juan'
'Chen, Chong-An'
'Zhang, Peng-Yun'
'Yang, Guo-Yu'

_publ_section_title
;
 Three new aluminoborates: From 1D tube to 3D framework
;
_journal_name_full 'Dalton Transactions'
_journal_paper_doi 10.1039/D3DT02374E
_journal_year 2023
_chemical_formula_sum 'Al B6 Cs H3 K O13'
_chemical_formula_weight 474.87
_space_group_crystal_system triclinic
_space_group_IT_number 2
_space_group_name_Hall '-P 1'
_space_group_name_H-M_alt 'P -1'
_atom_sites_solution_hydrogens difmap
_audit_creation_method SHELXL-2013
_audit_update_record
;
2023-02-28 deposited with the CCDC.	2023-08-18 downloaded from the CCDC.
;
_cell_angle_alpha 72.981(9)
_cell_angle_beta 82.041(7)
_cell_angle_gamma 88.474(7)
_cell_formula_units_Z 2
_cell_length_a 7.1570(5)
_cell_length_b 8.2856(9)
_cell_length_c 11.4588(12)
_cell_measurement_reflns_used 1959
_cell_measurement_temperature 293(2)
_cell_measurement_theta_max 28.1890
_cell_measurement_theta_min 4.9860
_cell_volume 643.42(11)
_computing_structure_refinement 'SHELXL-2013 (Sheldrick, 2013)'
_diffrn_ambient_temperature 293(2)
_diffrn_measured_fraction_theta_full 0.997
_diffrn_measured_fraction_theta_max 0.828
_diffrn_measurement_device_type 'Xcalibur, Atlas, Gemini ultra'
_diffrn_radiation_type MoK\a
_diffrn_radiation_wavelength 0.71073
_diffrn_reflns_av_R_equivalents 0.0287
_diffrn_reflns_av_unetI/netI 0.0415
_diffrn_reflns_Laue_measured_fraction_full 0.997
_diffrn_reflns_Laue_measured_fraction_max 0.828
_diffrn_reflns_limit_h_max 8
_diffrn_reflns_limit_h_min -8
_diffrn_reflns_limit_k_max 11
_diffrn_reflns_limit_k_min -10
_diffrn_reflns_limit_l_max 15
_diffrn_reflns_limit_l_min -15
_diffrn_reflns_number 6393
_diffrn_reflns_point_group_measured_fraction_full 0.997
_diffrn_reflns_point_group_measured_fraction_max 0.828
_diffrn_reflns_theta_full 25.242
_diffrn_reflns_theta_max 29.616
_diffrn_reflns_theta_min 3.642
_exptl_absorpt_coefficient_mu 3.333
_exptl_crystal_colour colorless
_exptl_crystal_density_diffrn 2.451
_exptl_crystal_description strip
_exptl_crystal_F_000 448
_refine_diff_density_max 1.080
_refine_diff_density_min -0.955
_refine_diff_density_rms 0.112
_refine_ls_extinction_method none
_refine_ls_goodness_of_fit_ref 1.012
_refine_ls_hydrogen_treatment refall
_refine_ls_matrix_type full
_refine_ls_number_parameters 211
_refine_ls_number_reflns 3001
_refine_ls_number_restraints 3
_refine_ls_restrained_S_all 1.011
_refine_ls_R_factor_all 0.0413
_refine_ls_R_factor_gt 0.0318
_refine_ls_shift/su_max 0.001
_refine_ls_shift/su_mean 0.000
_refine_ls_structure_factor_coef Fsqd
_refine_ls_weighting_details
;
 w=1/[\s^2^(Fo^2^)+(0.0383P)^2^+0.2924P]
 where P=(Fo^2^+2Fc^2^)/3
;
_refine_ls_weighting_scheme calc
_refine_ls_wR_factor_gt 0.0719
_refine_ls_wR_factor_ref 0.0778
_reflns_Friedel_coverage 0.000
_reflns_number_gt 2525
_reflns_number_total 3001
_reflns_threshold_expression 'I > 2\s(I)'
_cod_data_source_file d3dt02374e2.cif
_cod_data_source_block asd
_cod_original_formula_sum 'H3 Al B6 Cs K O13'
_cod_database_code 7713758
_shelx_space_group_comment
;
The symmetry employed for this shelxl refinement is uniquely defined
by the following loop, which should always be used as a source of
symmetry information in preference to the above space-group names.
They are only intended as comments.
;
_shelxl_version_number 2013-2

loop_
_space_group_symop_operation_xyz
'x, y, z'
'-x, -y, -z'

loop_
_atom_site_label
_atom_site_type_symbol
_atom_site_fract_x
_atom_site_fract_y
_atom_site_fract_z
_atom_site_U_iso_or_equiv
_atom_site_adp_type
_atom_site_occupancy
_atom_site_site_symmetry_order
_atom_site_calc_flag
_atom_site_refinement_flags_posn
_atom_site_refinement_flags_adp
_atom_site_refinement_flags_occupancy
_atom_site_disorder_assembly
_atom_site_disorder_group
B1 B 0.6979(5) 0.1472(5) 0.5992(3) 0.0203(7) Uani 1 1 d . . . . .
B2 B 0.7688(6) 0.0396(5) 0.4255(3) 0.0266(8) Uani 1 1 d . . . . .
B3 B 0.7605(5) 0.3481(5) 0.3869(3) 0.0180(7) Uani 1 1 d . . . . .
B4 B 1.0110(5) 0.5477(5) 0.2595(3) 0.0181(7) Uani 1 1 d . . . . .
B5 B 0.6903(5) 0.5962(5) 0.2161(3) 0.0190(7) Uani 1 1 d . . . . .
B6 B 0.2408(5) 0.8832(5) -0.0646(3) 0.0216(7) Uani 1 1 d . . . . .
O1 O 0.6694(3) 0.1176(3) 0.72168(19) 0.0264(5) Uani 1 1 d . . . . .
O2 O 0.7351(4) 0.0105(3) 0.5514(2) 0.0295(5) Uani 1 1 d . . . . .
O3 O 0.7974(5) -0.0999(4) 0.3848(2) 0.0463(8) Uani 1 1 d D . . . .
O4 O 0.7714(3) 0.1954(3) 0.3452(2) 0.0260(5) Uani 1 1 d . . . . .
O5 O 0.6897(3) 0.3053(3) 0.51869(19) 0.0232(5) Uani 1 1 d . . . . .
O6 O 0.6307(3) 0.4672(3) 0.3185(2) 0.0235(5) Uani 1 1 d . . . . .
O7 O 0.9487(3) 0.4241(3) 0.3640(2) 0.0259(5) Uani 1 1 d . . . . .
O8 O 1.1946(3) 0.5880(3) 0.2321(2) 0.0244(5) Uani 1 1 d . . . . .
O9 O 0.8831(3) 0.6298(3) 0.1808(2) 0.0237(5) Uani 1 1 d . . . . .
O10 O 0.5732(3) 0.6951(3) 0.1462(2) 0.0258(5) Uani 1 1 d . . . . .
O11 O 0.2751(3) 0.9004(3) 0.0425(2) 0.0254(5) Uani 1 1 d . . . . .
O12 O 0.3140(4) 0.7556(4) -0.1093(2) 0.0359(6) Uani 1 1 d D . . . .
O13 O 0.1269(4) 0.9950(4) -0.1377(2) 0.0332(6) Uani 1 1 d D . . . .
Al Al 0.34454(12) 0.76320(12) 0.17534(8) 0.01610(19) Uani 1 1 d . . . . .
Cs Cs 0.75719(3) -0.24516(3) 0.87276(2) 0.03841(10) Uani 1 1 d . . . . .
K K 0.71024(10) -0.38557(10) 0.54663(7) 0.02588(17) Uani 1 1 d . . . . .
H3 H 0.812(10) -0.082(9) 0.3072(13) 0.11(2) Uiso 1 1 d D . . . .
H12 H 0.298(8) 0.741(8) -0.177(3) 0.08(2) Uiso 1 1 d D . . . .
H13 H 0.098(7) 1.084(4) -0.119(5) 0.059(16) Uiso 1 1 d D . . . .

loop_
_atom_site_aniso_label
_atom_site_aniso_U_11
_atom_site_aniso_U_22
_atom_site_aniso_U_33
_atom_site_aniso_U_23
_atom_site_aniso_U_13
_atom_site_aniso_U_12
B1 0.0270(18) 0.0186(19) 0.0144(17) -0.0026(14) -0.0036(13) -0.0026(14)
B2 0.042(2) 0.020(2) 0.0165(18) -0.0035(15) -0.0039(15) -0.0011(16)
B3 0.0210(17) 0.0175(18) 0.0116(16) 0.0021(13) -0.0021(12) -0.0028(13)
B4 0.0212(17) 0.0154(17) 0.0182(17) -0.0040(14) -0.0059(12) 0.0013(13)
B5 0.0188(17) 0.0181(19) 0.0174(17) -0.0016(14) -0.0022(12) 0.0040(13)
B6 0.0225(18) 0.023(2) 0.0162(17) 0.0005(14) -0.0044(13) 0.0002(14)
O1 0.0414(13) 0.0255(13) 0.0104(11) -0.0021(9) -0.0041(9) 0.0002(10)
O2 0.0544(16) 0.0173(13) 0.0139(11) -0.0005(10) -0.0037(10) 0.0004(11)
O3 0.099(2) 0.0204(15) 0.0181(14) -0.0058(11) -0.0041(14) 0.0030(14)
O4 0.0464(14) 0.0177(12) 0.0116(11) -0.0014(9) -0.0024(9) -0.0017(10)
O5 0.0361(13) 0.0171(12) 0.0137(11) -0.0015(9) -0.0010(9) -0.0003(9)
O6 0.0171(11) 0.0249(13) 0.0203(12) 0.0060(10) -0.0025(8) 0.0001(9)
O7 0.0216(11) 0.0242(13) 0.0257(13) 0.0057(10) -0.0100(9) -0.0058(9)
O8 0.0181(11) 0.0264(14) 0.0260(12) -0.0032(10) -0.0037(9) -0.0005(9)
O9 0.0165(11) 0.0271(13) 0.0190(11) 0.0054(10) -0.0003(8) 0.0007(9)
O10 0.0176(11) 0.0319(14) 0.0191(12) 0.0051(10) -0.0011(8) 0.0058(9)
O11 0.0355(13) 0.0243(13) 0.0164(11) -0.0039(10) -0.0095(9) 0.0080(10)
O12 0.0572(17) 0.0319(16) 0.0248(14) -0.0139(12) -0.0187(12) 0.0221(12)
O13 0.0429(15) 0.0405(17) 0.0209(13) -0.0129(12) -0.0159(10) 0.0238(12)
Al 0.0167(4) 0.0175(5) 0.0116(4) 0.0001(4) -0.0036(3) 0.0023(3)
Cs 0.04314(16) 0.03357(16) 0.03840(16) -0.01299(11) -0.00101(10) 0.00740(10)
K 0.0261(4) 0.0238(4) 0.0234(4) 0.0008(3) -0.0050(3) -0.0018(3)

loop_
_atom_type_symbol
_atom_type_description
_atom_type_scat_dispersion_real
_atom_type_scat_dispersion_imag
_atom_type_scat_source
Al Al 0.0645 0.0514 'International Tables Vol C Tables 4.2.6.8 and 6.1.1.4'
B B 0.0013 0.0007 'International Tables Vol C Tables 4.2.6.8 and 6.1.1.4'
Cs Cs -0.3680 2.1192 'International Tables Vol C Tables 4.2.6.8 and 6.1.1.4'
H H 0.0000 0.0000 'International Tables Vol C Tables 4.2.6.8 and 6.1.1.4'
K K 0.2009 0.2494 'International Tables Vol C Tables 4.2.6.8 and 6.1.1.4'
O O 0.0106 0.0060 'International Tables Vol C Tables 4.2.6.8 and 6.1.1.4'

loop_
_geom_angle_atom_site_label_1
_geom_angle_atom_site_label_2
_geom_angle_atom_site_label_3
_geom_angle
_geom_angle_site_symmetry_1
_geom_angle_site_symmetry_3
_geom_angle_publ_flag
O1 B1 O5 122.8(3) . . ?
O1 B1 O2 118.7(3) . . ?
O5 B1 O2 118.6(3) . . ?
O1 B1 Cs 46.51(17) . . ?
O5 B1 Cs 167.3(2) . . ?
O2 B1 Cs 72.70(17) . . ?
O4 B2 O3 120.9(3) . . ?
O4 B2 O2 122.8(3) . . ?
O3 B2 O2 116.3(3) . . ?
O4 B2 K 160.5(2) . . ?
O3 B2 K 42.87(17) . . ?
O2 B2 K 74.4(2) . . ?
O7 B3 O5 109.6(3) . . ?
O7 B3 O6 110.1(3) . . ?
O5 B3 O6 108.7(3) . . ?
O7 B3 O4 108.8(3) . . ?
O5 B3 O4 110.5(3) . . ?
O6 B3 O4 109.1(3) . . ?
O7 B3 K 77.53(18) . 1_565 ?
O5 B3 K 55.03(15) . 1_565 ?
O6 B3 K 79.81(18) . 1_565 ?
O4 B3 K 165.4(2) . 1_565 ?
O7 B3 K 148.6(2) . 2_656 ?
O5 B3 K 65.19(15) . 2_656 ?
O6 B3 K 50.36(13) . 2_656 ?
O4 B3 K 101.58(19) . 2_656 ?
K B3 K 74.86(8) 1_565 2_656 ?
O8 B4 O7 119.6(3) . . ?
O8 B4 O9 120.7(3) . . ?
O7 B4 O9 119.7(3) . . ?
O8 B4 K 60.22(16) . 2_756 ?
O7 B4 K 59.79(15) . 2_756 ?
O9 B4 K 174.5(2) . 2_756 ?
O8 B4 Cs 71.83(18) . 2_756 ?
O7 B4 Cs 90.7(2) . 2_756 ?
O9 B4 Cs 106.62(19) . 2_756 ?
K B4 Cs 78.87(8) 2_756 2_756 ?
O10 B5 O6 123.4(3) . . ?
O10 B5 O9 117.1(3) . . ?
O6 B5 O9 119.4(3) . . ?
O10 B5 Cs 53.52(16) . 1_564 ?
O6 B5 Cs 147.1(2) . 1_564 ?
O9 B5 Cs 74.24(17) . 1_564 ?
O11 B6 O12 122.8(3) . . ?
O11 B6 O13 121.4(3) . . ?
O12 B6 O13 115.8(3) . . ?
O11 B6 Cs 89.17(19) . 1_564 ?
O12 B6 Cs 50.05(17) . 1_564 ?
O13 B6 Cs 132.0(2) . 1_564 ?
O11 B6 Cs 124.6(2) . 1_464 ?
O12 B6 Cs 86.4(2) . 1_464 ?
O13 B6 Cs 56.92(18) . 1_464 ?
Cs B6 Cs 136.14(11) 1_564 1_464 ?
B1 O1 Al 136.8(2) . 2_666 ?
B1 O1 Cs 115.2(2) . . ?
Al O1 Cs 105.33(9) 2_666 . ?
B2 O2 B1 119.3(3) . . ?
B2 O2 K 81.9(2) . . ?
B1 O2 K 156.2(2) . . ?
B2 O2 Cs 153.3(2) . . ?
B1 O2 Cs 86.09(18) . . ?
K O2 Cs 75.19(5) . . ?
B2 O3 K 115.9(2) . . ?
B2 O3 H3 116(5) . . ?
K O3 H3 126(5) . . ?
B2 O4 B3 121.7(3) . . ?
B1 O5 B3 123.9(3) . . ?
B1 O5 K 132.10(19) . 1_565 ?
B3 O5 K 98.37(18) . 1_565 ?
B1 O5 K 111.43(19) . 2_656 ?
B3 O5 K 89.09(17) . 2_656 ?
K O5 K 88.55(7) 1_565 2_656 ?
B5 O6 B3 122.9(2) . . ?
B5 O6 K 132.03(19) . 2_656 ?
B3 O6 K 104.81(17) . 2_656 ?
B5 O6 K 103.2(2) . 1_565 ?
B3 O6 K 74.33(17) . 1_565 ?
K O6 K 83.50(6) 2_656 1_565 ?
B4 O7 B3 122.5(2) . . ?
B4 O7 K 95.00(17) . 2_756 ?
B3 O7 K 141.97(18) . 2_756 ?
B4 O7 K 105.7(2) . 1_565 ?
B3 O7 K 76.48(17) . 1_565 ?
K O7 K 100.73(7) 2_756 1_565 ?
B4 O8 Al 140.8(2) . 1_655 ?
B4 O8 K 94.97(19) . 2_756 ?
Al O8 K 110.27(10) 1_655 2_756 ?
B4 O8 Cs 86.15(19) . 2_756 ?
Al O8 Cs 123.17(11) 1_655 2_756 ?
K O8 Cs 87.69(7) 2_756 2_756 ?
B5 O9 B4 119.7(2) . . ?
B5 O9 Cs 83.93(17) . 1_564 ?
B4 O9 Cs 147.57(19) . 1_564 ?
B5 O10 Al 133.9(2) . . ?
B5 O10 Cs 106.41(19) . 1_564 ?
Al O10 Cs 118.87(10) . 1_564 ?
B6 O11 Al 134.1(2) . . ?
B6 O11 Cs 127.0(2) . 2_666 ?
Al O11 Cs 98.84(10) . 2_666 ?
B6 O12 Cs 110.5(2) . 1_564 ?
B6 O12 H12 126(4) . . ?
Cs O12 H12 102(4) 1_564 . ?
B6 O13 Cs 102.6(2) . 1_464 ?
B6 O13 H13 117(4) . . ?
Cs O13 H13 114(3) 1_464 . ?
O10 Al O8 108.76(12) . 1_455 ?
O10 Al O11 110.76(12) . . ?
O8 Al O11 110.88(12) 1_455 . ?
O10 Al O1 111.14(12) . 2_666 ?
O8 Al O1 110.97(12) 1_455 2_666 ?
O11 Al O1 104.30(12) . 2_666 ?
O10 Al K 86.04(8) . 2_656 ?
O8 Al K 43.88(8) 1_455 2_656 ?
O11 Al K 154.46(9) . 2_656 ?
O1 Al K 86.13(8) 2_666 2_656 ?
O10 Al Cs 120.50(9) . 2_666 ?
O8 Al Cs 130.65(8) 1_455 2_666 ?
O11 Al Cs 55.24(8) . 2_666 ?
O1 Al Cs 49.42(8) 2_666 2_666 ?
K Al Cs 132.93(3) 2_656 2_666 ?
O10 Al Cs 40.15(7) . 1_564 ?
O8 Al Cs 115.66(9) 1_455 1_564 ?
O11 Al Cs 71.74(8) . 1_564 ?
O1 Al Cs 131.28(9) 2_666 1_564 ?
K Al Cs 118.72(3) 2_656 1_564 ?
Cs Al Cs 104.28(2) 2_666 1_564 ?
O1 Cs O10 108.87(6) . 1_546 ?
O1 Cs O12 76.21(7) . 1_546 ?
O10 Cs O12 69.67(6) 1_546 1_546 ?
O1 Cs O11 51.03(6) . 2_666 ?
O10 Cs O11 66.74(6) 1_546 2_666 ?
O12 Cs O11 87.49(6) 1_546 2_666 ?
O1 Cs O13 73.24(6) . 1_646 ?
O10 Cs O13 100.75(6) 1_546 1_646 ?
O12 Cs O13 142.73(7) 1_546 1_646 ?
O11 Cs O13 56.63(6) 2_666 1_646 ?
O1 Cs O8 126.24(6) . 2_756 ?
O10 Cs O8 116.84(6) 1_546 2_756 ?
O12 Cs O8 94.07(6) 1_546 2_756 ?
O11 Cs O8 176.41(5) 2_666 2_756 ?
O13 Cs O8 121.19(6) 1_646 2_756 ?
O1 Cs B4 123.71(7) . 2_756 ?
O10 Cs B4 127.13(7) 1_546 2_756 ?
O12 Cs B4 115.49(7) 1_546 2_756 ?
O11 Cs B4 155.60(7) 2_666 2_756 ?
O13 Cs B4 99.17(7) 1_646 2_756 ?
O8 Cs B4 22.02(7) 2_756 2_756 ?
O1 Cs O9 126.17(6) . 1_546 ?
O10 Cs O9 39.64(5) 1_546 1_546 ?
O12 Cs O9 108.63(6) 1_546 1_546 ?
O11 Cs O9 75.28(6) 2_666 1_546 ?
O13 Cs O9 74.29(5) 1_646 1_546 ?
O8 Cs O9 107.21(6) 2_756 1_546 ?
B4 Cs O9 102.93(7) 2_756 1_546 ?
O1 Cs O2 39.38(6) . . ?
O10 Cs O2 144.19(6) 1_546 . ?
O12 Cs O2 83.52(6) 1_546 . ?
O11 Cs O2 89.48(5) 2_666 . ?
O13 Cs O2 86.20(6) 1_646 . ?
O8 Cs O2 87.48(5) 2_756 . ?
B4 Cs O2 85.36(7) 2_756 . ?
O9 Cs O2 159.71(5) 1_546 . ?
O1 Cs B5 124.72(7) . 1_546 ?
O10 Cs B5 20.07(6) 1_546 1_546 ?
O12 Cs B5 86.99(7) 1_546 1_546 ?
O11 Cs B5 76.38(7) 2_666 1_546 ?
O13 Cs B5 93.17(7) 1_646 1_546 ?
O8 Cs B5 106.92(7) 2_756 1_546 ?
B4 Cs B5 111.16(8) 2_756 1_546 ?
O9 Cs B5 21.83(6) 1_546 1_546 ?
O2 Cs B5 163.31(7) . 1_546 ?
O1 Cs B6 65.82(7) . 1_546 ?
O10 Cs B6 61.52(7) 1_546 1_546 ?
O12 Cs B6 19.42(8) 1_546 1_546 ?
O11 Cs B6 68.14(7) 2_666 1_546 ?
O13 Cs B6 124.11(8) 1_646 1_546 ?
O8 Cs B6 113.47(7) 2_756 1_546 ?
B4 Cs B6 134.85(8) 2_756 1_546 ?
O9 Cs B6 100.82(6) 1_546 1_546 ?
O2 Cs B6 85.36(7) . 1_546 ?
B5 Cs B6 81.19(7) 1_546 1_546 ?
O1 Cs B1 18.29(7) . . ?
O10 Cs B1 126.35(7) 1_546 . ?
O12 Cs B1 80.52(7) 1_546 . ?
O11 Cs B1 68.44(7) 2_666 . ?
O13 Cs B1 77.18(7) 1_646 . ?
O8 Cs B1 108.60(7) 2_756 . ?
B4 Cs B1 105.65(8) 2_756 . ?
O9 Cs B1 142.21(7) 1_546 . ?
O2 Cs B1 21.21(7) . . ?
B5 Cs B1 143.00(8) 1_546 . ?
B6 Cs B1 75.52(8) 1_546 . ?
O3 K O5 129.98(8) . 1_545 ?
O3 K O6 124.88(10) . 2_656 ?
O5 K O6 84.05(7) 1_545 2_656 ?
O3 K O7 95.18(9) . 2_756 ?
O5 K O7 97.01(8) 1_545 2_756 ?
O6 K O7 126.03(7) 2_656 2_756 ?
O3 K O8 140.95(9) . 2_756 ?
O5 K O8 78.17(7) 1_545 2_756 ?
O6 K O8 78.22(7) 2_656 2_756 ?
O7 K O8 49.92(6) 2_756 2_756 ?
O3 K O5 84.20(9) . 2_656 ?
O5 K O5 91.45(7) 1_545 2_656 ?
O6 K O5 48.38(6) 2_656 2_656 ?
O7 K O5 169.36(7) 2_756 2_656 ?
O8 K O5 126.50(6) 2_756 2_656 ?
O3 K B4 119.38(10) . 2_756 ?
O5 K B4 85.74(8) 1_545 2_756 ?
O6 K B4 102.51(8) 2_656 2_756 ?
O7 K B4 25.21(8) 2_756 2_756 ?
O8 K B4 24.82(8) 2_756 2_756 ?
O5 K B4 150.85(8) 2_656 2_756 ?
O3 K B3 103.47(9) . 1_545 ?
O5 K B3 26.59(8) 1_545 1_545 ?
O6 K B3 103.39(8) 2_656 1_545 ?
O7 K B3 99.67(8) 2_756 1_545 ?
O8 K B3 99.88(8) 2_756 1_545 ?
O5 K B3 90.79(8) 2_656 1_545 ?
B4 K B3 99.09(9) 2_756 1_545 ?
O3 K O7 89.45(8) . 1_545 ?
O5 K O7 46.28(6) 1_545 1_545 ?
O6 K O7 128.85(7) 2_656 1_545 ?
O7 K O7 79.27(7) 2_756 1_545 ?
O8 K O7 98.60(7) 2_756 1_545 ?
O5 K O7 111.32(6) 2_656 1_545 ?
B4 K O7 87.36(8) 2_756 1_545 ?
B3 K O7 25.99(7) 1_545 1_545 ?
O3 K O2 44.61(7) . . ?
O5 K O2 174.35(7) 1_545 . ?
O6 K O2 98.36(7) 2_656 . ?
O7 K O2 85.74(7) 2_756 . ?
O8 K O2 107.29(7) 2_756 . ?
O5 K O2 86.40(6) 2_656 . ?
B4 K O2 98.68(8) 2_756 . ?
B3 K O2 148.08(8) 1_545 . ?
O7 K O2 130.02(6) 1_545 . ?
O3 K O6 87.85(7) . 1_545 ?
O5 K O6 45.36(6) 1_545 1_545 ?
O6 K O6 96.50(6) 2_656 1_545 ?
O7 K O6 122.08(7) 2_756 1_545 ?
O8 K O6 123.39(7) 2_756 1_545 ?
O5 K O6 68.54(6) 2_656 1_545 ?
B4 K O6 124.92(8) 2_756 1_545 ?
B3 K O6 25.85(7) 1_545 1_545 ?
O7 K O6 42.87(5) 1_545 1_545 ?
O2 K O6 129.07(6) . 1_545 ?
O3 K B3 101.26(10) . 2_656 ?
O5 K B3 94.94(8) 1_545 2_656 ?
O6 K B3 24.84(7) 2_656 2_656 ?
O7 K B3 145.91(8) 2_756 2_656 ?
O8 K B3 102.27(8) 2_756 2_656 ?
O5 K B3 25.72(7) 2_656 2_656 ?
B4 K B3 125.61(9) 2_756 2_656 ?
B3 K B3 105.14(8) 1_545 2_656 ?
O7 K B3 130.03(8) 1_545 2_656 ?
O2 K B3 85.39(8) . 2_656 ?
O6 K B3 88.45(7) 1_545 2_656 ?

loop_
_geom_bond_atom_site_label_1
_geom_bond_atom_site_label_2
_geom_bond_distance
_geom_bond_site_symmetry_2
_geom_bond_publ_flag
B1 O1 1.339(4) . ?
B1 O5 1.369(4) . ?
B1 O2 1.400(4) . ?
B1 Cs 3.860(4) . ?
B2 O4 1.347(5) . ?
B2 O3 1.367(5) . ?
B2 O2 1.379(4) . ?
B2 K 3.401(4) . ?
B3 O7 1.460(4) . ?
B3 O5 1.465(4) . ?
B3 O6 1.467(4) . ?
B3 O4 1.474(5) . ?
B3 K 3.239(4) 1_565 ?
B3 K 3.376(4) 2_656 ?
B4 O8 1.336(4) . ?
B4 O7 1.356(4) . ?
B4 O9 1.396(4) . ?
B4 K 3.171(3) 2_756 ?
B4 Cs 3.556(4) 2_756 ?
B5 O10 1.335(4) . ?
B5 O6 1.361(4) . ?
B5 O9 1.395(4) . ?
B5 Cs 3.731(4) 1_564 ?
B6 O11 1.333(4) . ?
B6 O12 1.366(5) . ?
B6 O13 1.385(4) . ?
B6 Cs 3.848(4) 1_564 ?
B6 Cs 3.867(4) 1_464 ?
O1 Al 1.739(2) 2_666 ?
O1 Cs 3.095(2) . ?
O2 K 3.308(3) . ?
O2 Cs 3.694(2) . ?
O3 K 2.573(3) . ?
O3 H3 0.850(10) . ?
O5 K 2.683(2) 1_565 ?
O5 K 3.065(2) 2_656 ?
O6 K 2.689(2) 2_656 ?
O6 K 3.311(2) 1_565 ?
O7 K 2.751(2) 2_756 ?
O7 K 3.253(3) 1_565 ?
O8 Al 1.737(3) 1_655 ?
O8 K 2.763(2) 2_756 ?
O8 Cs 3.386(3) 2_756 ?
O9 Cs 3.611(2) 1_564 ?
O10 Al 1.737(2) . ?
O10 Cs 3.127(2) 1_564 ?
O11 Al 1.738(2) . ?
O11 Cs 3.268(2) 2_666 ?
O12 Cs 3.150(3) 1_564 ?
O12 H12 0.842(10) . ?
O13 Cs 3.321(3) 1_464 ?
O13 H13 0.839(10) . ?
Al O8 1.737(3) 1_455 ?
Al O1 1.739(2) 2_666 ?
Al K 3.7387(13) 2_656 ?
Al Cs 3.9305(11) 2_666 ?
Al Cs 4.2476(10) 1_564 ?
Cs O10 3.127(2) 1_546 ?
Cs O12 3.150(3) 1_546 ?
Cs O11 3.268(2) 2_666 ?
Cs O13 3.321(3) 1_646 ?
Cs O8 3.386(3) 2_756 ?
Cs B4 3.556(4) 2_756 ?
Cs O9 3.611(2) 1_546 ?
Cs B5 3.731(4) 1_546 ?
Cs B6 3.848(4) 1_546 ?
K O5 2.683(2) 1_545 ?
K O6 2.689(2) 2_656 ?
K O7 2.751(2) 2_756 ?
K O8 2.763(2) 2_756 ?
K O5 3.065(2) 2_656 ?
K B4 3.171(3) 2_756 ?
K B3 3.239(4) 1_545 ?
K O7 3.253(3) 1_545 ?
K O6 3.311(2) 1_545 ?
K B3 3.376(4) 2_656 ?

loop_
_geom_torsion_atom_site_label_1
_geom_torsion_atom_site_label_2
_geom_torsion_atom_site_label_3
_geom_torsion_atom_site_label_4
_geom_torsion
_geom_torsion_site_symmetry_1
_geom_torsion_site_symmetry_2
_geom_torsion_site_symmetry_3
_geom_torsion_site_symmetry_4
_geom_torsion_publ_flag
O5 B1 O1 Al -13.1(5) . . . 2_666 ?
O2 B1 O1 Al 167.8(2) . . . 2_666 ?
Cs B1 O1 Al 158.2(4) . . . 2_666 ?
O5 B1 O1 Cs -171.3(2) . . . . ?
O2 B1 O1 Cs 9.6(4) . . . . ?
O4 B2 O2 B1 1.4(5) . . . . ?
O3 B2 O2 B1 -177.7(3) . . . . ?
K B2 O2 B1 -168.5(3) . . . . ?
O4 B2 O2 K 169.9(4) . . . . ?
O3 B2 O2 K -9.2(3) . . . . ?
O4 B2 O2 Cs -159.1(3) . . . . ?
O3 B2 O2 Cs 21.8(7) . . . . ?
K B2 O2 Cs 31.0(5) . . . . ?
O1 B1 O2 B2 -178.6(3) . . . . ?
O5 B1 O2 B2 2.2(5) . . . . ?
Cs B1 O2 B2 -171.4(3) . . . . ?
O1 B1 O2 K 30.7(7) . . . . ?
O5 B1 O2 K -148.5(4) . . . . ?
Cs B1 O2 K 37.9(5) . . . . ?
O1 B1 O2 Cs -7.2(3) . . . . ?
O5 B1 O2 Cs 173.6(3) . . . . ?
O4 B2 O3 K -166.0(3) . . . . ?
O2 B2 O3 K 13.1(4) . . . . ?
O3 B2 O4 B3 -173.6(3) . . . . ?
O2 B2 O4 B3 7.4(5) . . . . ?
K B2 O4 B3 156.9(6) . . . . ?
O7 B3 O4 B2 102.9(3) . . . . ?
O5 B3 O4 B2 -17.5(4) . . . . ?
O6 B3 O4 B2 -136.9(3) . . . . ?
K B3 O4 B2 -10.9(11) 1_565 . . . ?
K B3 O4 B2 -85.1(3) 2_656 . . . ?
O1 B1 O5 B3 165.7(3) . . . . ?
O2 B1 O5 B3 -15.1(5) . . . . ?
Cs B1 O5 B3 135.9(9) . . . . ?
O1 B1 O5 K 18.3(5) . . . 1_565 ?
O2 B1 O5 K -162.5(2) . . . 1_565 ?
Cs B1 O5 K -11.5(12) . . . 1_565 ?
O1 B1 O5 K -90.2(3) . . . 2_656 ?
O2 B1 O5 K 88.9(3) . . . 2_656 ?
Cs B1 O5 K -120.1(9) . . . 2_656 ?
O7 B3 O5 B1 -98.1(3) . . . . ?
O6 B3 O5 B1 141.5(3) . . . . ?
O4 B3 O5 B1 21.8(4) . . . . ?
K B3 O5 B1 -156.2(3) 1_565 . . . ?
K B3 O5 B1 115.4(3) 2_656 . . . ?
O7 B3 O5 K 58.1(3) . . . 1_565 ?
O6 B3 O5 K -62.3(2) . . . 1_565 ?
O4 B3 O5 K 178.0(2) . . . 1_565 ?
K B3 O5 K -88.40(8) 2_656 . . 1_565 ?
O7 B3 O5 K 146.5(2) . . . 2_656 ?
O6 B3 O5 K 26.1(2) . . . 2_656 ?
O4 B3 O5 K -93.6(2) . . . 2_656 ?
K B3 O5 K 88.40(8) 1_565 . . 2_656 ?
O10 B5 O6 B3 173.2(3) . . . . ?
O9 B5 O6 B3 -7.2(5) . . . . ?
Cs B5 O6 B3 100.1(4) 1_564 . . . ?
O10 B5 O6 K -13.9(5) . . . 2_656 ?
O9 B5 O6 K 165.7(2) . . . 2_656 ?
Cs B5 O6 K -87.0(4) 1_564 . . 2_656 ?
O10 B5 O6 K -107.1(3) . . . 1_565 ?
O9 B5 O6 K 72.6(3) . . . 1_565 ?
Cs B5 O6 K 179.8(3) 1_564 . . 1_565 ?
O7 B3 O6 B5 23.3(4) . . . . ?
O5 B3 O6 B5 143.3(3) . . . . ?
O4 B3 O6 B5 -96.1(3) . . . . ?
K B3 O6 B5 95.8(3) 1_565 . . . ?
K B3 O6 B5 174.5(3) 2_656 . . . ?
O7 B3 O6 K -151.3(2) . . . 2_656 ?
O5 B3 O6 K -31.2(3) . . . 2_656 ?
O4 B3 O6 K 89.3(2) . . . 2_656 ?
K B3 O6 K -78.71(10) 1_565 . . 2_656 ?
O7 B3 O6 K -72.6(2) . . . 1_565 ?
O5 B3 O6 K 47.5(2) . . . 1_565 ?
O4 B3 O6 K 168.1(2) . . . 1_565 ?
K B3 O6 K 78.71(10) 2_656 . . 1_565 ?
O8 B4 O7 B3 -166.3(3) . . . . ?
O9 B4 O7 B3 12.7(5) . . . . ?
K B4 O7 B3 -173.6(3) 2_756 . . . ?
Cs B4 O7 B3 -96.9(3) 2_756 . . . ?
O8 B4 O7 K 7.3(3) . . . 2_756 ?
O9 B4 O7 K -173.7(3) . . . 2_756 ?
Cs B4 O7 K 76.68(9) 2_756 . . 2_756 ?
O8 B4 O7 K 109.9(3) . . . 1_565 ?
O9 B4 O7 K -71.0(3) . . . 1_565 ?
K B4 O7 K 102.64(11) 2_756 . . 1_565 ?
Cs B4 O7 K 179.32(6) 2_756 . . 1_565 ?
O5 B3 O7 B4 -145.6(3) . . . . ?
O6 B3 O7 B4 -26.0(4) . . . . ?
O4 B3 O7 B4 93.5(4) . . . . ?
K B3 O7 B4 -100.1(3) 1_565 . . . ?
K B3 O7 B4 -71.3(5) 2_656 . . . ?
O5 B3 O7 K 44.8(5) . . . 2_756 ?
O6 B3 O7 K 164.3(2) . . . 2_756 ?
O4 B3 O7 K -76.1(4) . . . 2_756 ?
K B3 O7 K 90.2(3) 1_565 . . 2_756 ?
K B3 O7 K 119.0(3) 2_656 . . 2_756 ?
O5 B3 O7 K -45.4(2) . . . 1_565 ?
O6 B3 O7 K 74.1(2) . . . 1_565 ?
O4 B3 O7 K -166.3(2) . . . 1_565 ?
K B3 O7 K 28.8(3) 2_656 . . 1_565 ?
O7 B4 O8 Al -138.3(3) . . . 1_655 ?
O9 B4 O8 Al 42.7(5) . . . 1_655 ?
K B4 O8 Al -131.0(3) 2_756 . . 1_655 ?
Cs B4 O8 Al 141.7(3) 2_756 . . 1_655 ?
O7 B4 O8 K -7.2(3) . . . 2_756 ?
O9 B4 O8 K 173.7(3) . . . 2_756 ?
Cs B4 O8 K -87.34(7) 2_756 . . 2_756 ?
O7 B4 O8 Cs 80.1(3) . . . 2_756 ?
O9 B4 O8 Cs -98.9(3) . . . 2_756 ?
K B4 O8 Cs 87.34(7) 2_756 . . 2_756 ?
O10 B5 O9 B4 170.6(3) . . . . ?
O6 B5 O9 B4 -9.1(5) . . . . ?
Cs B5 O9 B4 -156.5(3) 1_564 . . . ?
O10 B5 O9 Cs -33.0(3) . . . 1_564 ?
O6 B5 O9 Cs 147.4(3) . . . 1_564 ?
O8 B4 O9 B5 -174.5(3) . . . . ?
O7 B4 O9 B5 6.4(5) . . . . ?
Cs B4 O9 B5 107.1(3) 2_756 . . . ?
O8 B4 O9 Cs 53.2(5) . . . 1_564 ?
O7 B4 O9 Cs -125.8(3) . . . 1_564 ?
Cs B4 O9 Cs -25.1(4) 2_756 . . 1_564 ?
O6 B5 O10 Al 29.6(5) . . . . ?
O9 B5 O10 Al -150.0(3) . . . . ?
Cs B5 O10 Al 169.3(4) 1_564 . . . ?
O6 B5 O10 Cs -139.7(3) . . . 1_564 ?
O9 B5 O10 Cs 40.6(3) . . . 1_564 ?
O12 B6 O11 Al -22.6(5) . . . . ?
O13 B6 O11 Al 157.2(3) . . . . ?
Cs B6 O11 Al -62.0(3) 1_564 . . . ?
Cs B6 O11 Al 88.0(3) 1_464 . . . ?
O12 B6 O11 Cs 157.9(2) . . . 2_666 ?
O13 B6 O11 Cs -22.3(4) . . . 2_666 ?
Cs B6 O11 Cs 118.51(17) 1_564 . . 2_666 ?
Cs B6 O11 Cs -91.5(3) 1_464 . . 2_666 ?
O11 B6 O12 Cs -55.8(4) . . . 1_564 ?
O13 B6 O12 Cs 124.3(3) . . . 1_564 ?
Cs B6 O12 Cs 174.65(10) 1_464 . . 1_564 ?
O11 B6 O13 Cs -113.4(3) . . . 1_464 ?
O12 B6 O13 Cs 66.5(3) . . . 1_464 ?
Cs B6 O13 Cs 124.9(2) 1_564 . . 1_464 ?
B5 O10 Al O8 -60.4(3) . . . 1_455 ?
Cs O10 Al O8 107.87(13) 1_564 . . 1_455 ?
B5 O10 Al O11 177.5(3) . . . . ?
Cs O10 Al O11 -14.22(17) 1_564 . . . ?
B5 O10 Al O1 62.0(3) . . . 2_666 ?
Cs O10 Al O1 -129.69(12) 1_564 . . 2_666 ?
B5 O10 Al K -22.3(3) . . . 2_656 ?
Cs O10 Al K 146.01(11) 1_564 . . 2_656 ?
B5 O10 Al Cs 116.4(3) . . . 2_666 ?
Cs O10 Al Cs -75.26(13) 1_564 . . 2_666 ?
B5 O10 Al Cs -168.3(4) . . . 1_564 ?
B6 O11 Al O10 67.0(3) . . . . ?
Cs O11 Al O10 -113.43(11) 2_666 . . . ?
B6 O11 Al O8 -53.9(3) . . . 1_455 ?
Cs O11 Al O8 125.73(10) 2_666 . . 1_455 ?
B6 O11 Al O1 -173.4(3) . . . 2_666 ?
Cs O11 Al O1 6.22(12) 2_666 . . 2_666 ?
B6 O11 Al K -61.5(4) . . . 2_656 ?
Cs O11 Al K 118.08(18) 2_666 . . 2_656 ?
B6 O11 Al Cs -179.6(3) . . . 2_666 ?
B6 O11 Al Cs 57.4(3) . . . 1_564 ?
Cs O11 Al Cs -123.03(7) 2_666 . . 1_564 ?
